data_7104561
loop_
_publ_author_name
'Pointillart, Fabrice'
'Le Gal, Yann'
'Golhen, St\'ephane'
'Cador, Olivier'
'Ouahab, Lahc\`ene'

_publ_section_title
;
 Binuclear gadolinium(III) coordination complex based on bridging
 tetrathiafulvalenecarboxylate radical cations.
;
_journal_issue 25
_journal_name_full 'Chemical communications (Cambridge, England)'
_journal_page_first 3777
_journal_page_last 3779
_journal_paper_doi 10.1039/b901932d
_journal_volume 34
_journal_year 2009
_chemical_formula_sum 'C44 H12 F36 Gd2 O16 S8'
_chemical_formula_weight 2051.52
_chemical_name_systematic
;
?
;
_space_group_IT_number 2
_symmetry_cell_setting triclinic
_symmetry_space_group_name_Hall '-P 1'
_symmetry_space_group_name_H-M 'P -1'
_atom_sites_solution_hydrogens geom
_atom_sites_solution_primary direct
_atom_sites_solution_secondary difmap
_audit_creation_method SHELXL-97
_cell_angle_alpha 74.197(3)
_cell_angle_beta 82.629(2)
_cell_angle_gamma 74.956(3)
_cell_formula_units_Z 2
_cell_length_a 11.9137(5)
_cell_length_b 13.9750(5)
_cell_length_c 21.9835(10)
_cell_measurement_reflns_used 13377
_cell_measurement_temperature 293(2)
_cell_measurement_theta_max 26.373
_cell_measurement_theta_min 0.998
_cell_volume 3394.5(2)
_computing_cell_refinement 'HKL Scalepack (Otwinowski & Minor 1997)'
_computing_data_collection 'Collect (Bruker AXS BV, 1997-2004)'
_computing_data_reduction 'HKL Denzo and Scalepack (Otwinowski & Minor 1997)'
_computing_structure_refinement 'SHELXL-97 (Sheldrick, 1997)'
_computing_structure_solution 'SIR-97 (Altomare et al, 1999)'
_diffrn_ambient_temperature 293(2)
_diffrn_detector_area_resol_mean 9
_diffrn_measured_fraction_theta_full 0.988
_diffrn_measured_fraction_theta_max 0.988
_diffrn_measurement_device '95mm CCD camera on \k-goniostat'
_diffrn_measurement_device_type KappaCCD
_diffrn_measurement_method CCD
_diffrn_radiation_monochromator 'horizonally mounted graphite crystal'
_diffrn_radiation_source 'fine-focus sealed tube'
_diffrn_radiation_type MoK\a
_diffrn_radiation_wavelength 0.71069
_diffrn_reflns_av_R_equivalents 0.0449
_diffrn_reflns_av_sigmaI/netI 0.0682
_diffrn_reflns_limit_h_max 14
_diffrn_reflns_limit_h_min -14
_diffrn_reflns_limit_k_max 17
_diffrn_reflns_limit_k_min -15
_diffrn_reflns_limit_l_max 27
_diffrn_reflns_limit_l_min -27
_diffrn_reflns_number 24404
_diffrn_reflns_theta_full 26.36
_diffrn_reflns_theta_max 26.36
_diffrn_reflns_theta_min 3.09
_exptl_absorpt_coefficient_mu 2.342
_exptl_absorpt_correction_type none
_exptl_crystal_colour red
_exptl_crystal_density_diffrn 2.007
_exptl_crystal_density_method 'not measured'
_exptl_crystal_description plate
_exptl_crystal_F_000 1968
_exptl_crystal_size_max 0.10
_exptl_crystal_size_mid 0.08
_exptl_crystal_size_min 0.03
_refine_diff_density_max 0.803
_refine_diff_density_min -1.036
_refine_diff_density_rms 0.094
_refine_ls_extinction_method none
_refine_ls_goodness_of_fit_ref 1.024
_refine_ls_hydrogen_treatment constr
_refine_ls_matrix_type full
_refine_ls_number_parameters 1020
_refine_ls_number_reflns 13712
_refine_ls_number_restraints 0
_refine_ls_restrained_S_all 1.024
_refine_ls_R_factor_all 0.0990
_refine_ls_R_factor_gt 0.0510
_refine_ls_shift/su_max 0.003
_refine_ls_shift/su_mean 0.000
_refine_ls_structure_factor_coef Fsqd
_refine_ls_weighting_details 'calc w=1/[\s^2^(Fo^2^)+(0.0607P)^2^+2.9703P] where P=(Fo^2^+2Fc^2^)/3'
_refine_ls_weighting_scheme calc
_refine_ls_wR_factor_gt 0.1139
_refine_ls_wR_factor_ref 0.1385
_reflns_number_gt 8591
_reflns_number_total 13712
_reflns_threshold_expression >2sigma(I)
_cod_data_source_file b901932d.txt
_cod_data_source_block '[Gd(hfac)3(TTF+COO-)]2'
_cod_original_sg_symbol_H-M P-1
_cod_database_code 7104561

loop_
_symmetry_equiv_pos_as_xyz
'x, y, z'
'-x, -y, -z'

loop_
_atom_site_label
_atom_site_type_symbol
_atom_site_fract_x
_atom_site_fract_y
_atom_site_fract_z
_atom_site_U_iso_or_equiv
_atom_site_adp_type
_atom_site_occupancy
_atom_site_symmetry_multiplicity
_atom_site_calc_flag
_atom_site_refinement_flags
_atom_site_disorder_assembly
_atom_site_disorder_group
C1 C -0.3124(9) 0.2060(9) -0.5247(5) 0.102(3) Uani 1 1 d . . .
H1 H -0.3501 0.2750 -0.5332 0.123 Uiso 1 1 calc R . .
C2 C -0.3250(8) 0.1469(9) -0.5599(5) 0.110(4) Uani 1 1 d . . .
H2 H -0.3722 0.1727 -0.5940 0.132 Uiso 1 1 calc R . .
C3 C -0.1875(7) 0.0332(6) -0.4784(4) 0.072(2) Uani 1 1 d . . .
C4 C -0.1043(7) -0.0485(6) -0.4438(3) 0.0652(18) Uani 1 1 d . . .
C5 C 0.0345(7) -0.2181(6) -0.4045(4) 0.0691(19) Uani 1 1 d . . .
H5 H 0.0764 -0.2858 -0.3987 0.083 Uiso 1 1 calc R . .
C6 C 0.0522(6) -0.1586(6) -0.3689(3) 0.0616(17) Uani 1 1 d . . .
C7 C 0.1405(6) -0.1862(6) -0.3207(3) 0.0590(16) Uani 1 1 d . . .
C8 C -0.3109(9) -0.5922(8) 0.0346(5) 0.093(3) Uani 1 1 d . . .
H8 H -0.3355 -0.6525 0.0414 0.111 Uiso 1 1 calc R . .
C9 C -0.3569(9) -0.5249(8) 0.0693(5) 0.098(3) Uani 1 1 d . . .
H9 H -0.4153 -0.5359 0.1010 0.117 Uiso 1 1 calc R . .
C10 C -0.2051(6) -0.4490(5) -0.0067(3) 0.0602(17) Uani 1 1 d . . .
C11 C -0.1279(6) -0.3907(5) -0.0399(3) 0.0603(17) Uani 1 1 d . . .
C12 C -0.0164(7) -0.2513(5) -0.0822(3) 0.0636(18) Uani 1 1 d . . .
H12 H 0.0101 -0.1918 -0.0897 0.076 Uiso 1 1 calc R . .
C13 C 0.0337(6) -0.3250(5) -0.1121(3) 0.0559(16) Uani 1 1 d . . .
C14 C 0.1379(6) -0.3255(5) -0.1586(3) 0.0590(16) Uani 1 1 d . . .
C15 C 0.5733(9) -0.2588(10) -0.1232(6) 0.107(3) Uani 1 1 d . . .
C16 C 0.4962(7) -0.1981(6) -0.1758(4) 0.074(2) Uani 1 1 d . . .
C17 C 0.5448(7) -0.1495(6) -0.2325(4) 0.077(2) Uani 1 1 d . . .
H17 H 0.6237 -0.1508 -0.2356 0.093 Uiso 1 1 calc R . .
C18 C 0.4816(7) -0.0996(6) -0.2842(4) 0.0665(18) Uani 1 1 d . . .
C19 C 0.5480(8) -0.0627(8) -0.3472(5) 0.089(3) Uani 1 1 d . . .
C20 C 0.0537(13) 0.2271(8) -0.3459(6) 0.102(3) Uani 1 1 d . . .
C21 C 0.0485(9) 0.1294(6) -0.2916(4) 0.073(2) Uani 1 1 d . B .
C22 C -0.0572(8) 0.1095(7) -0.2694(5) 0.081(2) Uani 1 1 d . . .
H22 H -0.1237 0.1543 -0.2874 0.098 Uiso 1 1 calc R B .
C23 C -0.0693(7) 0.0247(6) -0.2206(4) 0.0678(19) Uani 1 1 d . B .
C24 C -0.1904(8) 0.0073(10) -0.2015(6) 0.097(3) Uani 1 1 d . . .
C25 C 0.4094(13) 0.0998(13) -0.1262(7) 0.121(4) Uani 1 1 d . . .
C26 C 0.3262(7) 0.0323(6) -0.1227(5) 0.078(2) Uani 1 1 d . B .
C27 C 0.2794(9) -0.0102(7) -0.0639(5) 0.088(3) Uani 1 1 d . . .
H27 H 0.2985 0.0054 -0.0286 0.106 Uiso 1 1 calc R . .
C28 C 0.2053(7) -0.0750(6) -0.0552(4) 0.072(2) Uani 1 1 d . B .
C29 C 0.1601(13) -0.1194(9) 0.0117(5) 0.103(3) Uani 1 1 d . . .
C30A C 0.589(4) -0.627(3) -0.175(2) 0.10(2) Uani 0.56(5) 1 d P A 3
C30 C 0.594(5) -0.621(5) -0.1707(19) 0.10(3) Uani 0.44(5) 1 d P A 4
C31 C 0.5185(7) -0.5517(7) -0.2269(5) 0.078(2) Uani 1 1 d . . .
C32 C 0.5764(8) -0.5233(7) -0.2846(5) 0.088(3) Uani 1 1 d . A .
H32 H 0.6551 -0.5536 -0.2900 0.106 Uiso 1 1 calc R . .
C33 C 0.5214(8) -0.4517(7) -0.3342(5) 0.091(3) Uani 1 1 d . . .
C34 C 0.5907(12) -0.4216(16) -0.3951(9) 0.145(5) Uani 1 1 d . A .
C35 C 0.1458(13) -0.4590(13) -0.4694(8) 0.133(5) Uani 1 1 d . . .
C36 C 0.2193(8) -0.5000(7) -0.4121(5) 0.086(3) Uani 1 1 d . . .
C37 C 0.2996(10) -0.5947(8) -0.4046(5) 0.099(3) Uani 1 1 d . . .
H37 H 0.3087 -0.6305 -0.4356 0.119 Uiso 1 1 calc R . .
C38 C 0.3645(9) -0.6359(7) -0.3533(5) 0.089(3) Uani 1 1 d . . .
C39 C 0.4613(19) -0.7407(14) -0.3463(12) 0.197(11) Uani 1 1 d . . .
C40 C 0.0572(11) -0.7050(8) -0.1640(5) 0.097(3) Uani 1 1 d . . .
C41 C 0.0618(8) -0.6016(6) -0.2069(4) 0.071(2) Uani 1 1 d . . .
C42 C -0.0425(8) -0.5328(7) -0.2254(4) 0.078(2) Uani 1 1 d . . .
H42 H -0.1119 -0.5538 -0.2144 0.094 Uiso 1 1 calc R . .
C43 C -0.0448(7) -0.4350(7) -0.2595(4) 0.078(2) Uani 1 1 d . . .
C44 C -0.1604(9) -0.3596(11) -0.2767(9) 0.124(4) Uani 1 1 d . . .
O1 O 0.1424(4) -0.1146(4) -0.2972(2) 0.0666(12) Uani 1 1 d . . .
O2 O 0.2046(4) -0.2737(4) -0.3093(2) 0.0655(12) Uani 1 1 d . A .
O3 O 0.1809(5) -0.2501(4) -0.1735(2) 0.0692(13) Uani 1 1 d . . .
O4 O 0.1744(5) -0.4049(4) -0.1783(3) 0.0741(14) Uani 1 1 d . A .
O5 O 0.3911(5) -0.1991(4) -0.1619(3) 0.0792(15) Uani 1 1 d . . .
O6 O 0.3733(4) -0.0827(4) -0.2882(3) 0.0723(13) Uani 1 1 d . . .
O7 O 0.1475(5) 0.0767(4) -0.2741(3) 0.0758(14) Uani 1 1 d . . .
O8 O 0.0098(4) -0.0418(4) -0.1905(3) 0.0702(13) Uani 1 1 d . . .
O9 O 0.3109(5) 0.0181(4) -0.1752(3) 0.0769(14) Uani 1 1 d . . .
O10 O 0.1717(5) -0.1052(4) -0.0974(2) 0.0727(14) Uani 1 1 d . . .
O11 O 0.4129(5) -0.5214(4) -0.2103(3) 0.0756(14) Uani 1 1 d . A .
O12 O 0.4162(5) -0.4047(5) -0.3368(3) 0.0903(17) Uani 1 1 d . A .
O13 O 0.2016(5) -0.4418(4) -0.3772(3) 0.0913(18) Uani 1 1 d . A .
O14 O 0.3600(5) -0.6025(5) -0.3064(3) 0.0904(17) Uani 1 1 d . A .
O15 O 0.1622(5) -0.5871(4) -0.2189(3) 0.0792(15) Uani 1 1 d . A .
O16 O 0.0401(5) -0.3958(4) -0.2800(3) 0.0871(17) Uani 1 1 d . A .
F1 F 0.6827(6) -0.2572(7) -0.1344(4) 0.181(4) Uani 1 1 d . . .
F2 F 0.5763(8) -0.3545(6) -0.1091(5) 0.194(5) Uani 1 1 d . . .
F3 F 0.5381(10) -0.2341(11) -0.0706(5) 0.236(6) Uani 1 1 d . . .
F4 F 0.6016(11) -0.1360(7) -0.3711(5) 0.224(6) Uani 1 1 d . . .
F5 F 0.4839(6) -0.0003(6) -0.3901(3) 0.144(3) Uani 1 1 d . . .
F6 F 0.6253(9) -0.0189(10) -0.3419(4) 0.217(6) Uani 1 1 d . . .
F7 F 0.129(3) 0.2013(13) -0.3912(7) 0.182(11) Uani 0.74(4) 1 d P B 1
F8 F -0.049(2) 0.275(3) -0.3685(19) 0.249(19) Uani 0.74(4) 1 d P B 1
F9 F 0.095(2) 0.2915(13) -0.3278(6) 0.139(8) Uani 0.74(4) 1 d P B 1
F7A F 0.147(4) 0.241(3) -0.362(6) 0.29(6) Uani 0.26(4) 1 d P B 2
F8A F 0.004(5) 0.226(3) -0.3913(16) 0.13(2) Uani 0.26(4) 1 d P B 2
F9A F -0.024(10) 0.303(3) -0.328(2) 0.19(4) Uani 0.26(4) 1 d P B 2
F10 F -0.2005(8) -0.0685(10) -0.2206(6) 0.225(6) Uani 1 1 d . B .
F11 F -0.2085(6) -0.0307(8) -0.1418(4) 0.169(3) Uani 1 1 d . B .
F12 F -0.2715(7) 0.0784(8) -0.2209(8) 0.286(9) Uani 1 1 d . B .
F13 F 0.5092(9) 0.0520(11) -0.1247(11) 0.310(11) Uani 1 1 d . . .
F14 F 0.4071(14) 0.1693(11) -0.1750(5) 0.251(8) Uani 1 1 d . . .
F15 F 0.3940(11) 0.1416(9) -0.0810(5) 0.224(6) Uani 1 1 d . . .
F16 F 0.2160(10) -0.2138(7) 0.0317(4) 0.193(4) Uani 1 1 d . . .
F17 F 0.0519(9) -0.1271(8) 0.0134(3) 0.169(3) Uani 1 1 d . . .
F18 F 0.1581(10) -0.0704(7) 0.0513(3) 0.193(4) Uani 1 1 d . . .
F19A F 0.547(2) -0.700(3) -0.142(2) 0.145(14) Uani 0.56(5) 1 d P A 3
F20A F 0.605(3) -0.5814(18) -0.1284(18) 0.157(13) Uani 0.56(5) 1 d P A 3
F21A F 0.6961(16) -0.666(3) -0.1914(14) 0.136(12) Uani 0.56(5) 1 d P A 3
F19 F 0.526(4) -0.664(4) -0.127(2) 0.147(17) Uani 0.44(5) 1 d P A 4
F20 F 0.653(6) -0.581(5) -0.157(2) 0.25(3) Uani 0.44(5) 1 d P A 4
F21 F 0.658(8) -0.705(4) -0.192(3) 0.25(3) Uani 0.44(5) 1 d P A 4
F22 F 0.5539(10) -0.4394(12) -0.4413(5) 0.219(6) Uani 1 1 d . . .
F23 F 0.7034(7) -0.4636(9) -0.3928(4) 0.211(5) Uani 1 1 d . . .
F24 F 0.5857(9) -0.3220(10) -0.4131(6) 0.226(6) Uani 1 1 d . . .
F25 F 0.1467(7) -0.5260(6) -0.5015(4) 0.159(3) Uani 1 1 d . . .
F26 F 0.1874(14) -0.3862(8) -0.5098(5) 0.211(6) Uani 1 1 d . . .
F27 F 0.0412(9) -0.4149(10) -0.4564(6) 0.236(7) Uani 1 1 d . . .
F28 F 0.4804(12) -0.7597(7) -0.4027(5) 0.237(7) Uani 1 1 d . . .
F29 F 0.5461(12) -0.7384(14) -0.3321(14) 0.365(15) Uani 1 1 d . . .
F30 F 0.4165(15) -0.8106(8) -0.3194(7) 0.259(7) Uani 1 1 d . . .
F31 F -0.0426(9) -0.7289(7) -0.1628(6) 0.210(5) Uani 1 1 d . . .
F32 F 0.1225(9) -0.7795(5) -0.1842(4) 0.176(4) Uani 1 1 d . . .
F33 F 0.0841(15) -0.7188(7) -0.1112(4) 0.269(8) Uani 1 1 d . . .
F34 F -0.1712(7) -0.3375(10) -0.3388(6) 0.211(5) Uani 1 1 d . . .
F35 F -0.2510(5) -0.3942(6) -0.2488(5) 0.169(4) Uani 1 1 d . . .
F36 F -0.1670(6) -0.2735(6) -0.2656(7) 0.205(5) Uani 1 1 d . . .
S1 S -0.2243(2) 0.15053(19) -0.46308(12) 0.0911(7) Uani 1 1 d . . .
S2 S -0.2513(2) 0.0209(2) -0.54038(12) 0.0940(7) Uani 1 1 d . . .
S3 S -0.0649(2) -0.16684(17) -0.45966(11) 0.0796(6) Uani 1 1 d . . .
S4 S -0.03326(17) -0.03397(14) -0.38475(9) 0.0653(5) Uani 1 1 d . . .
S5 S -0.2055(2) -0.56329(17) -0.02260(11) 0.0804(6) Uani 1 1 d . . .
S6 S -0.3030(2) -0.41709(18) 0.05274(11) 0.0822(6) Uani 1 1 d . . .
S7 S -0.13138(18) -0.27212(15) -0.02960(10) 0.0711(5) Uani 1 1 d . . .
S8 S -0.02311(18) -0.43220(14) -0.09378(10) 0.0664(5) Uani 1 1 d . . .
Gd1 Gd 0.21667(3) -0.08821(3) -0.208130(17) 0.05547(11) Uani 1 1 d . B .
Gd2 Gd 0.24832(3) -0.45074(3) -0.274273(18) 0.06158(12) Uani 1 1 d . . .

loop_
_atom_site_aniso_label
_atom_site_aniso_U_11
_atom_site_aniso_U_22
_atom_site_aniso_U_33
_atom_site_aniso_U_23
_atom_site_aniso_U_13
_atom_site_aniso_U_12
C1 0.076(6) 0.118(8) 0.090(7) 0.005(6) -0.027(5) -0.003(6)
C2 0.069(6) 0.142(9) 0.092(8) 0.028(7) -0.035(5) -0.025(6)
C3 0.069(5) 0.086(5) 0.059(5) -0.005(4) -0.015(4) -0.020(4)
C4 0.065(5) 0.081(5) 0.054(4) -0.015(4) -0.016(3) -0.021(4)
C5 0.075(5) 0.072(5) 0.062(5) -0.013(4) -0.022(4) -0.015(4)
C6 0.059(4) 0.072(4) 0.058(4) -0.017(3) -0.012(3) -0.019(3)
C7 0.053(4) 0.066(4) 0.059(4) -0.012(3) -0.007(3) -0.018(3)
C8 0.093(7) 0.103(7) 0.088(7) -0.003(5) -0.006(5) -0.053(6)
C9 0.103(8) 0.108(7) 0.085(7) -0.016(6) 0.015(6) -0.048(6)
C10 0.062(4) 0.069(4) 0.051(4) -0.013(3) -0.010(3) -0.016(3)
C11 0.061(4) 0.069(4) 0.053(4) -0.011(3) -0.015(3) -0.016(3)
C12 0.071(5) 0.060(4) 0.062(4) -0.014(3) -0.001(4) -0.022(3)
C13 0.061(4) 0.055(4) 0.052(4) -0.014(3) -0.005(3) -0.013(3)
C14 0.059(4) 0.060(4) 0.056(4) -0.011(3) -0.011(3) -0.011(3)
C15 0.059(6) 0.125(9) 0.115(9) 0.007(7) -0.032(6) -0.010(5)
C16 0.056(5) 0.070(5) 0.090(6) -0.004(4) -0.027(4) -0.007(4)
C17 0.051(4) 0.084(5) 0.092(6) -0.001(4) -0.018(4) -0.023(4)
C18 0.056(4) 0.068(4) 0.077(5) -0.018(4) -0.009(4) -0.015(3)
C19 0.053(5) 0.100(6) 0.099(7) -0.011(6) 0.004(5) -0.012(5)
C20 0.118(10) 0.080(7) 0.100(9) 0.001(6) -0.038(8) -0.018(7)
C21 0.096(7) 0.058(4) 0.071(5) -0.016(4) -0.026(5) -0.015(4)
C22 0.070(5) 0.077(5) 0.099(7) -0.023(5) -0.032(5) -0.006(4)
C23 0.059(5) 0.066(4) 0.084(6) -0.029(4) -0.019(4) -0.008(4)
C24 0.055(5) 0.135(9) 0.106(8) -0.045(7) -0.005(5) -0.019(6)
C25 0.116(10) 0.172(12) 0.114(10) -0.049(9) -0.008(7) -0.088(10)
C26 0.075(5) 0.079(5) 0.090(6) -0.027(5) -0.013(5) -0.025(4)
C27 0.111(7) 0.095(6) 0.082(6) -0.031(5) -0.016(5) -0.048(6)
C28 0.079(5) 0.080(5) 0.064(5) -0.023(4) -0.014(4) -0.019(4)
C29 0.157(11) 0.102(8) 0.066(6) -0.020(5) -0.008(6) -0.059(7)
C30A 0.06(2) 0.10(3) 0.16(4) -0.06(3) -0.009(19) -0.010(17)
C30 0.08(3) 0.14(5) 0.044(17) 0.04(2) -0.025(16) -0.03(3)
C31 0.054(5) 0.081(5) 0.098(7) -0.024(5) -0.016(5) -0.009(4)
C32 0.052(5) 0.093(6) 0.108(8) -0.020(5) -0.001(5) -0.005(4)
C33 0.063(6) 0.092(6) 0.103(7) -0.013(5) 0.006(5) -0.010(5)
C34 0.081(9) 0.190(16) 0.134(13) -0.016(12) 0.021(9) -0.015(9)
C35 0.119(11) 0.153(12) 0.157(14) -0.109(11) -0.023(9) -0.004(9)
C36 0.080(6) 0.098(6) 0.093(7) -0.046(5) -0.008(5) -0.019(5)
C37 0.108(8) 0.103(7) 0.105(8) -0.057(6) 0.010(6) -0.031(6)
C38 0.095(7) 0.080(6) 0.092(7) -0.032(5) 0.010(6) -0.017(5)
C39 0.190(18) 0.124(12) 0.30(3) -0.145(16) 0.154(19) -0.068(13)
C40 0.129(9) 0.075(6) 0.092(7) -0.015(5) 0.000(6) -0.041(6)
C41 0.082(6) 0.070(5) 0.071(5) -0.028(4) -0.006(4) -0.022(4)
C42 0.070(5) 0.085(6) 0.089(6) -0.028(5) -0.006(4) -0.026(4)
C43 0.056(5) 0.090(6) 0.094(6) -0.027(5) -0.009(4) -0.021(4)
C44 0.052(6) 0.119(9) 0.188(15) -0.020(9) -0.021(7) -0.009(6)
O1 0.069(3) 0.064(3) 0.071(3) -0.017(2) -0.018(3) -0.016(2)
O2 0.060(3) 0.069(3) 0.070(3) -0.023(2) -0.015(2) -0.008(2)
O3 0.071(3) 0.072(3) 0.067(3) -0.015(2) -0.004(3) -0.023(3)
O4 0.079(4) 0.063(3) 0.074(4) -0.015(3) 0.005(3) -0.014(3)
O5 0.053(3) 0.094(4) 0.080(4) 0.004(3) -0.015(3) -0.022(3)
O6 0.050(3) 0.084(3) 0.076(4) -0.007(3) -0.017(2) -0.011(2)
O7 0.076(4) 0.071(3) 0.084(4) -0.010(3) -0.019(3) -0.027(3)
O8 0.055(3) 0.071(3) 0.079(4) -0.014(3) -0.009(3) -0.009(2)
O9 0.073(4) 0.089(4) 0.078(4) -0.020(3) -0.008(3) -0.033(3)
O10 0.078(4) 0.087(3) 0.065(3) -0.022(3) -0.006(3) -0.036(3)
O11 0.055(3) 0.093(4) 0.078(4) -0.027(3) -0.006(3) -0.010(3)
O12 0.065(4) 0.096(4) 0.088(4) -0.004(3) -0.002(3) -0.003(3)
O13 0.089(4) 0.091(4) 0.101(5) -0.053(4) -0.024(3) 0.005(3)
O14 0.082(4) 0.088(4) 0.100(5) -0.039(3) -0.006(3) -0.002(3)
O15 0.076(4) 0.063(3) 0.094(4) -0.019(3) -0.006(3) -0.008(3)
O16 0.057(3) 0.074(3) 0.123(5) -0.014(3) -0.004(3) -0.014(3)
F1 0.082(5) 0.236(9) 0.184(8) 0.059(6) -0.075(5) -0.049(5)
F2 0.165(8) 0.119(6) 0.259(11) 0.068(6) -0.132(8) -0.031(5)
F3 0.204(10) 0.320(15) 0.128(7) -0.049(8) -0.099(7) 0.073(10)
F4 0.282(12) 0.144(6) 0.163(8) -0.027(6) 0.122(8) 0.017(7)
F5 0.108(5) 0.188(7) 0.094(4) 0.027(4) 0.005(4) -0.030(5)
F6 0.204(9) 0.381(15) 0.119(6) -0.004(7) 0.006(6) -0.228(11)
F7 0.32(3) 0.099(11) 0.091(9) -0.001(7) 0.032(12) -0.038(13)
F8 0.154(19) 0.20(3) 0.30(4) 0.12(2) -0.10(2) -0.037(18)
F9 0.22(2) 0.073(8) 0.129(9) -0.007(6) -0.023(10) -0.055(11)
F7A 0.12(3) 0.05(3) 0.56(13) 0.07(4) 0.07(5) -0.014(19)
F8A 0.18(5) 0.12(3) 0.059(18) 0.021(15) -0.08(2) 0.00(3)
F9A 0.33(12) 0.043(15) 0.16(4) -0.005(16) -0.06(4) 0.03(3)
F10 0.148(8) 0.359(15) 0.272(12) -0.179(12) 0.047(8) -0.165(10)
F11 0.088(5) 0.282(11) 0.136(7) -0.042(7) 0.007(5) -0.058(6)
F12 0.062(5) 0.188(9) 0.46(2) 0.111(11) 0.011(7) 0.009(5)
F13 0.094(7) 0.240(13) 0.66(4) -0.177(19) -0.034(12) -0.074(8)
F14 0.371(19) 0.297(14) 0.167(9) 0.017(9) -0.058(10) -0.283(16)
F15 0.299(14) 0.289(12) 0.199(9) -0.132(9) 0.040(9) -0.224(12)
F16 0.282(13) 0.138(6) 0.101(6) 0.027(5) 0.000(6) -0.016(7)
F17 0.184(8) 0.244(10) 0.104(5) -0.035(6) 0.032(5) -0.125(8)
F18 0.348(13) 0.214(8) 0.082(4) -0.064(5) 0.043(6) -0.176(9)
F19A 0.080(15) 0.100(16) 0.22(3) 0.035(16) -0.045(17) -0.022(13)
F20A 0.20(2) 0.116(14) 0.15(2) -0.033(11) -0.120(18) 0.022(15)
F21A 0.058(9) 0.18(3) 0.135(17) -0.014(16) -0.033(8) 0.029(10)
F19 0.112(19) 0.14(3) 0.120(17) 0.021(19) -0.007(14) 0.028(19)
F20 0.27(4) 0.38(7) 0.14(3) 0.06(3) -0.11(3) -0.25(5)
F21 0.30(6) 0.16(3) 0.21(4) -0.07(3) -0.07(5) 0.14(4)
F22 0.181(10) 0.374(18) 0.117(7) -0.068(9) 0.055(7) -0.115(11)
F23 0.083(5) 0.325(13) 0.144(7) 0.005(7) 0.038(5) 0.005(6)
F24 0.164(9) 0.206(10) 0.231(12) 0.057(9) 0.062(8) -0.060(8)
F25 0.161(7) 0.204(7) 0.160(7) -0.123(6) -0.028(5) -0.035(6)
F26 0.325(17) 0.155(8) 0.166(9) -0.034(7) -0.138(10) -0.027(9)
F27 0.141(7) 0.344(14) 0.275(13) -0.235(12) -0.114(8) 0.070(9)
F28 0.311(14) 0.159(7) 0.149(8) -0.051(6) 0.020(8) 0.104(9)
F29 0.134(9) 0.278(16) 0.77(4) -0.37(2) -0.094(16) 0.077(10)
F30 0.325(18) 0.107(6) 0.283(15) -0.042(8) 0.075(13) 0.006(9)
F31 0.165(8) 0.144(7) 0.293(13) 0.058(7) -0.046(8) -0.090(7)
F32 0.238(11) 0.073(4) 0.189(8) -0.014(4) 0.013(7) -0.020(5)
F33 0.60(2) 0.174(8) 0.089(5) 0.040(5) -0.114(9) -0.229(12)
F34 0.099(6) 0.267(12) 0.214(11) 0.030(9) -0.073(7) -0.014(6)
F35 0.056(4) 0.142(6) 0.286(11) -0.012(6) -0.005(5) -0.026(4)
F36 0.075(4) 0.104(5) 0.419(18) -0.067(7) -0.009(7) 0.008(4)
S1 0.0831(16) 0.0953(15) 0.0788(15) -0.0131(12) -0.0174(12) 0.0036(12)
S2 0.0873(16) 0.1187(18) 0.0765(15) 0.0009(13) -0.0358(12) -0.0371(14)
S3 0.0890(15) 0.0860(13) 0.0734(13) -0.0189(10) -0.0343(11) -0.0244(11)
S4 0.0658(11) 0.0710(11) 0.0591(11) -0.0162(9) -0.0168(9) -0.0098(9)
S5 0.0829(15) 0.0813(13) 0.0829(15) -0.0187(11) -0.0061(11) -0.0309(11)
S6 0.0840(15) 0.0940(14) 0.0669(13) -0.0159(11) 0.0067(11) -0.0281(12)
S7 0.0736(13) 0.0736(11) 0.0700(12) -0.0254(10) 0.0042(10) -0.0206(10)
S8 0.0699(12) 0.0642(10) 0.0698(12) -0.0214(9) 0.0002(9) -0.0214(9)
Gd1 0.04635(19) 0.0632(2) 0.0583(2) -0.01125(15) -0.01156(15) -0.01563(15)
Gd2 0.0490(2) 0.0631(2) 0.0708(3) -0.02021(17) -0.00585(17) -0.00534(15)

loop_
_atom_type_symbol
_atom_type_description
_atom_type_scat_dispersion_real
_atom_type_scat_dispersion_imag
_atom_type_scat_source
C C 0.0033 0.0016 'International Tables Vol C Tables 4.2.6.8 and 6.1.1.4'
H H 0.0000 0.0000 'International Tables Vol C Tables 4.2.6.8 and 6.1.1.4'
O O 0.0106 0.0060 'International Tables Vol C Tables 4.2.6.8 and 6.1.1.4'
F F 0.0171 0.0103 'International Tables Vol C Tables 4.2.6.8 and 6.1.1.4'
S S 0.1246 0.1234 'International Tables Vol C Tables 4.2.6.8 and 6.1.1.4'
Gd Gd -0.1653 3.9035 'International Tables Vol C Tables 4.2.6.8 and 6.1.1.4'

loop_
_geom_angle_atom_site_label_1
_geom_angle_atom_site_label_2
_geom_angle_atom_site_label_3
_geom_angle
_geom_angle_site_symmetry_1
_geom_angle_site_symmetry_3
_geom_angle_publ_flag
C2 C1 S1 117.2(9) . . ?
C1 C2 S2 117.6(8) . . ?
C4 C3 S1 121.9(6) . . ?
C4 C3 S2 121.7(6) . . ?
S1 C3 S2 116.4(5) . . ?
C3 C4 S3 122.2(6) . . ?
C3 C4 S4 121.8(6) . . ?
S3 C4 S4 116.0(4) . . ?
C6 C5 S3 118.6(6) . . ?
C5 C6 C7 127.3(7) . . ?
C5 C6 S4 115.6(6) . . ?
C7 C6 S4 117.0(5) . . ?
O2 C7 O1 127.2(7) . . ?
O2 C7 C6 118.7(6) . . ?
O1 C7 C6 114.0(6) . . ?
C9 C8 S5 117.3(7) . . ?
C8 C9 S6 116.9(7) . . ?
C11 C10 S6 124.3(5) . . ?
C11 C10 S5 120.9(5) . . ?
S6 C10 S5 114.8(4) . . ?
C10 C11 S8 122.0(5) . . ?
C10 C11 S7 122.5(6) . . ?
S8 C11 S7 115.5(4) . . ?
C13 C12 S7 116.6(5) . . ?
C12 C13 C14 126.3(6) . . ?
C12 C13 S8 117.3(5) . . ?
C14 C13 S8 116.3(5) . . ?
O3 C14 O4 125.8(7) . . ?
O3 C14 C13 118.6(6) . . ?
O4 C14 C13 115.7(6) . . ?
F2 C15 F3 103.1(12) . . ?
F2 C15 F1 102.8(10) . . ?
F3 C15 F1 108.1(12) . . ?
F2 C15 C16 113.0(10) . . ?
F3 C15 C16 113.0(10) . . ?
F1 C15 C16 115.5(10) . . ?
O5 C16 C17 127.5(7) . . ?
O5 C16 C15 113.1(8) . . ?
C17 C16 C15 119.4(8) . . ?
C18 C17 C16 122.6(7) . . ?
O6 C18 C17 128.3(7) . . ?
O6 C18 C19 113.8(7) . . ?
C17 C18 C19 117.8(7) . . ?
F6 C19 F4 105.1(10) . . ?
F6 C19 F5 106.0(10) . . ?
F4 C19 F5 105.3(11) . . ?
F6 C19 C18 113.3(9) . . ?
F4 C19 C18 112.0(8) . . ?
F5 C19 C18 114.4(7) . . ?
F7A C20 F8A 111(7) . . ?
F7A C20 F9 56(6) . . ?
F8A C20 F9 138(2) . . ?
F7A C20 F7 49(7) . . ?
F8A C20 F7 69(3) . . ?
F9 C20 F7 104.0(18) . . ?
F7A C20 F8 132(4) . . ?
F8A C20 F8 46(2) . . ?
F9 C20 F8 108.3(19) . . ?
F7 C20 F8 111(2) . . ?
F7A C20 F9A 116(5) . . ?
F8A C20 F9A 97(4) . . ?
F9 C20 F9A 64(4) . . ?
F7 C20 F9A 145(3) . . ?
F8 C20 F9A 52(3) . . ?
F7A C20 C21 115(3) . . ?
F8A C20 C21 109(2) . . ?
F9 C20 C21 111.9(11) . . ?
F7 C20 C21 109.0(12) . . ?
F8 C20 C21 112.6(15) . . ?
F9A C20 C21 106(3) . . ?
O7 C21 C22 127.7(8) . . ?
O7 C21 C20 113.4(9) . . ?
C22 C21 C20 118.9(9) . . ?
C21 C22 C23 122.4(8) . . ?
O8 C23 C22 127.3(8) . . ?
O8 C23 C24 114.6(8) . . ?
C22 C23 C24 118.0(8) . . ?
F12 C24 F10 107.1(12) . . ?
F12 C24 F11 110.0(11) . . ?
F10 C24 F11 97.5(11) . . ?
F12 C24 C23 116.8(11) . . ?
F10 C24 C23 109.3(8) . . ?
F11 C24 C23 114.3(9) . . ?
F13 C25 F14 104.6(15) . . ?
F13 C25 F15 104.9(14) . . ?
F14 C25 F15 106.1(15) . . ?
F13 C25 C26 111.8(14) . . ?
F14 C25 C26 114.7(11) . . ?
F15 C25 C26 113.7(11) . . ?
O9 C26 C27 126.8(7) . . ?
O9 C26 C25 114.9(9) . . ?
C27 C26 C25 118.2(9) . . ?
C26 C27 C28 122.9(8) . . ?
O10 C28 C27 126.9(8) . . ?
O10 C28 C29 114.2(7) . . ?
C27 C28 C29 118.8(8) . . ?
F18 C29 F16 110.6(11) . . ?
F18 C29 F17 104.2(12) . . ?
F16 C29 F17 102.6(10) . . ?
F18 C29 C28 116.4(9) . . ?
F16 C29 C28 110.1(10) . . ?
F17 C29 C28 111.9(9) . . ?
F19A C30A F21A 107(4) . . ?
F19A C30A F20A 101(4) . . ?
F21A C30A F20A 101(4) . . ?
F19A C30A C31 118(3) . . ?
F21A C30A C31 116(4) . . ?
F20A C30A C31 112(3) . . ?
F20 C30 F19 118(6) . . ?
F20 C30 F21 110(6) . . ?
F19 C30 F21 101(5) . . ?
F20 C30 C31 113(4) . . ?
F19 C30 C31 108(4) . . ?
F21 C30 C31 105(5) . . ?
O11 C31 C32 128.9(9) . . ?
O11 C31 C30A 114(2) . . ?
C32 C31 C30A 117(2) . . ?
O11 C31 C30 113(2) . . ?
C32 C31 C30 117(2) . . ?
C33 C32 C31 121.7(8) . . ?
O12 C33 C32 128.7(9) . . ?
O12 C33 C34 112.4(10) . . ?
C32 C33 C34 118.9(10) . . ?
F22 C34 F23 108.6(15) . . ?
F22 C34 F24 103.8(16) . . ?
F23 C34 F24 103.5(15) . . ?
F22 C34 C33 112.8(15) . . ?
F23 C34 C33 114.2(13) . . ?
F24 C34 C33 113.0(14) . . ?
F27 C35 F26 103.9(16) . . ?
F27 C35 F25 109.8(12) . . ?
F26 C35 F25 105.2(14) . . ?
F27 C35 C36 113.2(12) . . ?
F26 C35 C36 108.7(12) . . ?
F25 C35 C36 115.0(12) . . ?
O13 C36 C37 126.7(9) . . ?
O13 C36 C35 113.5(9) . . ?
C37 C36 C35 119.8(9) . . ?
C38 C37 C36 121.9(9) . . ?
O14 C38 C37 128.1(9) . . ?
O14 C38 C39 109.8(13) . . ?
C37 C38 C39 122.2(13) . . ?
F29 C39 F30 120(3) . . ?
F29 C39 F28 106.6(17) . . ?
F30 C39 F28 98.1(16) . . ?
F29 C39 C38 114.7(14) . . ?
F30 C39 C38 108.7(14) . . ?
F28 C39 C38 107(2) . . ?
F33 C40 F32 105.2(12) . . ?
F33 C40 F31 110.0(12) . . ?
F32 C40 F31 98.0(10) . . ?
F33 C40 C41 115.0(9) . . ?
F32 C40 C41 113.7(9) . . ?
F31 C40 C41 113.4(10) . . ?
O15 C41 C42 127.8(8) . . ?
O15 C41 C40 113.7(9) . . ?
C42 C41 C40 118.4(9) . . ?
C43 C42 C41 121.2(8) . . ?
O16 C43 C42 127.5(8) . . ?
O16 C43 C44 112.2(9) . . ?
C42 C43 C44 120.3(9) . . ?
F36 C44 F35 109.1(12) . . ?
F36 C44 F34 104.3(13) . . ?
F35 C44 F34 107.0(12) . . ?
F36 C44 C43 112.4(11) . . ?
F35 C44 C43 113.4(11) . . ?
F34 C44 C43 110.2(12) . . ?
C7 O1 Gd1 139.4(5) . . ?
C7 O2 Gd2 155.9(5) . . ?
C14 O3 Gd1 166.2(5) . . ?
C14 O4 Gd2 138.7(5) . . ?
C16 O5 Gd1 131.4(5) . . ?
C18 O6 Gd1 131.2(5) . . ?
C21 O7 Gd1 134.6(5) . . ?
C23 O8 Gd1 133.6(5) . . ?
C26 O9 Gd1 135.6(5) . . ?
C28 O10 Gd1 135.3(5) . . ?
C31 O11 Gd2 129.2(6) . . ?
C33 O12 Gd2 129.6(6) . . ?
C36 O13 Gd2 136.8(6) . . ?
C38 O14 Gd2 134.7(6) . . ?
C41 O15 Gd2 136.8(5) . . ?
C43 O16 Gd2 136.1(6) . . ?
C3 S1 C1 94.7(5) . . ?
C3 S2 C2 94.0(5) . . ?
C5 S3 C4 95.3(4) . . ?
C4 S4 C6 94.6(4) . . ?
C8 S5 C10 95.5(4) . . ?
C10 S6 C9 95.5(4) . . ?
C12 S7 C11 95.7(3) . . ?
C11 S8 C13 94.8(3) . . ?
O3 Gd1 O7 142.92(18) . . ?
O3 Gd1 O9 139.41(19) . . ?
O7 Gd1 O9 75.75(19) . . ?
O3 Gd1 O10 77.15(17) . . ?
O7 Gd1 O10 115.67(19) . . ?
O9 Gd1 O10 71.81(18) . . ?
O3 Gd1 O8 80.75(18) . . ?
O7 Gd1 O8 71.91(18) . . ?
O9 Gd1 O8 112.51(18) . . ?
O10 Gd1 O8 71.79(18) . . ?
O3 Gd1 O6 111.54(18) . . ?
O7 Gd1 O6 79.87(18) . . ?
O9 Gd1 O6 80.89(18) . . ?
O10 Gd1 O6 142.93(17) . . ?
O8 Gd1 O6 143.79(18) . . ?
O3 Gd1 O5 73.83(18) . . ?
O7 Gd1 O5 141.25(18) . . ?
O9 Gd1 O5 74.1(2) . . ?
O10 Gd1 O5 76.86(19) . . ?
O8 Gd1 O5 143.20(18) . . ?
O6 Gd1 O5 71.80(18) . . ?
O3 Gd1 O1 75.10(17) . . ?
O7 Gd1 O1 74.06(17) . . ?
O9 Gd1 O1 144.33(18) . . ?
O10 Gd1 O1 139.61(17) . . ?
O8 Gd1 O1 75.24(18) . . ?
O6 Gd1 O1 75.52(17) . . ?
O5 Gd1 O1 121.52(19) . . ?
O2 Gd2 O13 83.47(18) . . ?
O2 Gd2 O15 141.23(18) . . ?
O13 Gd2 O15 97.8(2) . . ?
O2 Gd2 O4 79.51(17) . . ?
O13 Gd2 O4 144.3(2) . . ?
O15 Gd2 O4 77.39(18) . . ?
O2 Gd2 O11 114.28(18) . . ?
O13 Gd2 O11 137.98(19) . . ?
O15 Gd2 O11 90.6(2) . . ?
O4 Gd2 O11 77.70(19) . . ?
O2 Gd2 O12 72.91(19) . . ?
O13 Gd2 O12 78.6(2) . . ?
O15 Gd2 O12 145.6(2) . . ?
O4 Gd2 O12 124.7(2) . . ?
O11 Gd2 O12 71.8(2) . . ?
O2 Gd2 O16 73.35(18) . . ?
O13 Gd2 O16 71.3(2) . . ?
O15 Gd2 O16 70.54(19) . . ?
O4 Gd2 O16 73.8(2) . . ?
O11 Gd2 O16 148.6(2) . . ?
O12 Gd2 O16 136.7(2) . . ?
O2 Gd2 O14 141.0(2) . . ?
O13 Gd2 O14 70.8(2) . . ?
O15 Gd2 O14 72.9(2) . . ?
O4 Gd2 O14 137.3(2) . . ?
O11 Gd2 O14 72.7(2) . . ?
O12 Gd2 O14 73.6(2) . . ?
O16 Gd2 O14 121.9(2) . . ?

loop_
_geom_bond_atom_site_label_1
_geom_bond_atom_site_label_2
_geom_bond_distance
_geom_bond_site_symmetry_2
_geom_bond_publ_flag
C1 C2 1.321(15) . ?
C1 S1 1.706(10) . ?
C2 S2 1.714(12) . ?
C3 C4 1.413(11) . ?
C3 S1 1.698(9) . ?
C3 S2 1.711(8) . ?
C4 S3 1.716(8) . ?
C4 S4 1.720(7) . ?
C5 C6 1.356(10) . ?
C5 S3 1.685(8) . ?
C6 C7 1.494(10) . ?
C6 S4 1.741(8) . ?
C7 O2 1.240(8) . ?
C7 O1 1.251(8) . ?
C8 C9 1.336(13) . ?
C8 S5 1.704(10) . ?
C9 S6 1.720(10) . ?
C10 C11 1.391(9) . ?
C10 S6 1.709(7) . ?
C10 S5 1.728(7) . ?
C11 S8 1.709(7) . ?
C11 S7 1.721(7) . ?
C12 C13 1.342(9) . ?
C12 S7 1.708(7) . ?
C13 C14 1.503(10) . ?
C13 S8 1.730(7) . ?
C14 O3 1.237(8) . ?
C14 O4 1.254(8) . ?
C15 F2 1.280(13) . ?
C15 F3 1.284(14) . ?
C15 F1 1.300(12) . ?
C15 C16 1.495(13) . ?
C16 O5 1.254(9) . ?
C16 C17 1.381(12) . ?
C17 C18 1.363(11) . ?
C18 O6 1.260(8) . ?
C18 C19 1.534(12) . ?
C19 F6 1.263(11) . ?
C19 F4 1.265(12) . ?
C19 F5 1.275(11) . ?
C20 F7A 1.17(4) . ?
C20 F8A 1.23(3) . ?
C20 F9 1.299(17) . ?
C20 F7 1.32(2) . ?
C20 F8 1.32(2) . ?
C20 F9A 1.32(6) . ?
C20 C21 1.558(13) . ?
C21 O7 1.263(10) . ?
C21 C22 1.360(12) . ?
C22 C23 1.390(12) . ?
C23 O8 1.250(9) . ?
C23 C24 1.512(12) . ?
C24 F12 1.216(12) . ?
C24 F10 1.278(13) . ?
C24 F11 1.289(12) . ?
C25 F13 1.203(17) . ?
C25 F14 1.232(16) . ?
C25 F15 1.256(14) . ?
C25 C26 1.518(13) . ?
C26 O9 1.267(10) . ?
C26 C27 1.379(12) . ?
C27 C28 1.384(11) . ?
C28 O10 1.263(8) . ?
C28 C29 1.519(13) . ?
C29 F18 1.241(11) . ?
C29 F16 1.296(13) . ?
C29 F17 1.315(14) . ?
C30A F19A 1.26(6) . ?
C30A F21A 1.30(5) . ?
C30A F20A 1.40(6) . ?
C30A C31 1.50(4) . ?
C30 F20 1.13(7) . ?
C30 F19 1.29(7) . ?
C30 F21 1.39(8) . ?
C30 C31 1.56(4) . ?
C31 O11 1.259(9) . ?
C31 C32 1.374(13) . ?
C32 C33 1.368(13) . ?
C33 O12 1.256(10) . ?
C33 C34 1.496(17) . ?
C34 F22 1.263(19) . ?
C34 F23 1.320(15) . ?
C34 F24 1.33(2) . ?
C35 F27 1.272(15) . ?
C35 F26 1.314(18) . ?
C35 F25 1.314(12) . ?
C35 C36 1.520(17) . ?
C36 O13 1.229(9) . ?
C36 C37 1.400(13) . ?
C37 C38 1.356(14) . ?
C38 O14 1.234(11) . ?
C38 C39 1.59(2) . ?
C39 F29 1.11(3) . ?
C39 F30 1.211(17) . ?
C39 F28 1.32(2) . ?
C40 F33 1.196(12) . ?
C40 F32 1.275(12) . ?
C40 F31 1.311(13) . ?
C40 C41 1.506(12) . ?
C41 O15 1.249(9) . ?
C41 C42 1.389(12) . ?
C42 C43 1.362(12) . ?
C43 O16 1.251(9) . ?
C43 C44 1.521(14) . ?
C44 F36 1.273(15) . ?
C44 F35 1.310(13) . ?
C44 F34 1.331(17) . ?
O1 Gd1 2.401(5) . ?
O2 Gd2 2.320(5) . ?
O3 Gd1 2.315(5) . ?
O4 Gd2 2.366(5) . ?
O5 Gd1 2.401(5) . ?
O6 Gd1 2.397(5) . ?
O7 Gd1 2.365(5) . ?
O8 Gd1 2.389(5) . ?
O9 Gd1 2.378(5) . ?
O10 Gd1 2.385(5) . ?
O11 Gd2 2.396(5) . ?
O12 Gd2 2.405(6) . ?
O13 Gd2 2.361(6) . ?
O14 Gd2 2.424(6) . ?
O15 Gd2 2.365(6) . ?
O16 Gd2 2.408(6) . ?
